data_4519394
loop_
_publ_author_name
'Ul\<c, Jan'
'Asanuma, Yuya'
'Moss, Robert'
'Manca, Gabriele'
'C\'isa\<rov\'a, Ivana'
'Kotora, Martin'

_publ_section_title
;
 Computational, Mechanistic, and Experimental Insights into Regioselective
 Catalytic C-C Bond Activation in Linear 1-Aza-[3]triphenylene.
;
_journal_issue 10
_journal_name_full 'ACS omega'
_journal_page_first 8665
_journal_page_last 8674
_journal_paper_doi 10.1021/acsomega.1c06664
_journal_volume 7
_journal_year 2022
_chemical_compound_source 'synthesized by the authors'
_chemical_formula_moiety 'C59 H38 N, B F4, C H2 Cl2'
_chemical_formula_sum 'C60 H40 B Cl2 F4 N'
_chemical_formula_weight 932.64
_space_group_crystal_system monoclinic
_space_group_IT_number 14
_space_group_name_Hall '-P 2yn'
_space_group_name_H-M_alt 'P 1 21/n 1'
_atom_sites_solution_hydrogens geom
_atom_sites_solution_primary direct
_atom_sites_solution_secondary difmap
_audit_creation_method SHELXL-2018/3
_cell_angle_alpha 90
_cell_angle_beta 97.0130(10)
_cell_angle_gamma 90
_cell_formula_units_Z 4
_cell_length_a 8.5453(3)
_cell_length_b 22.0815(7)
_cell_length_c 24.6638(8)
_cell_measurement_reflns_used 9812
_cell_measurement_temperature 120(2)
_cell_measurement_theta_max 72.1540
_cell_measurement_theta_min 2.6949
_cell_volume 4619.1(3)
_computing_cell_refinement 'SAINT V8.40A (Bruker Nano, Inc., 2019)'
_computing_data_collection 'Bruker Instrument Service vV6.2.12'
_computing_data_reduction 'SAINT V8.40A (Bruker Nano, Inc., 2019)'
_computing_structure_refinement 'SHELXL-2018/3 (Sheldrick, 2018)'
_computing_structure_solution 'SHELXT 2014/5 (Sheldrick, 2014)'
_diffrn_ambient_temperature 120(2)
_diffrn_measured_fraction_theta_full 0.995
_diffrn_measured_fraction_theta_max 0.994
_diffrn_measurement_device_type 'Bruker D8 VENTURE Kappa Duo PHOTON III'
_diffrn_measurement_method '\f and \w scans'
_diffrn_radiation_monochromator 'Helios Cu  multilayer optic'
_diffrn_radiation_type CuK\a
_diffrn_radiation_wavelength 1.54178
_diffrn_reflns_av_R_equivalents 0.0244
_diffrn_reflns_av_unetI/netI 0.0176
_diffrn_reflns_Laue_measured_fraction_full 0.995
_diffrn_reflns_Laue_measured_fraction_max 0.994
_diffrn_reflns_limit_h_max 10
_diffrn_reflns_limit_h_min -9
_diffrn_reflns_limit_k_max 27
_diffrn_reflns_limit_k_min -27
_diffrn_reflns_limit_l_max 30
_diffrn_reflns_limit_l_min -30
_diffrn_reflns_number 60060
_diffrn_reflns_point_group_measured_fraction_full 0.995
_diffrn_reflns_point_group_measured_fraction_max 0.994
_diffrn_reflns_theta_full 67.679
_diffrn_reflns_theta_max 72.147
_diffrn_reflns_theta_min 2.695
_diffrn_source 'I\mS  micro-focus sealed tube'
_exptl_absorpt_coefficient_mu 1.741
_exptl_absorpt_correction_T_max 0.71
_exptl_absorpt_correction_T_min 0.47
_exptl_absorpt_correction_type multi-scan
_exptl_absorpt_process_details
;
SADABS-2016/2 - Bruker AXS area detector scaling and absorption correction
;
_exptl_crystal_colour yellow
_exptl_crystal_density_diffrn 1.341
_exptl_crystal_description prism
_exptl_crystal_F_000 1928
_exptl_crystal_size_max 0.572
_exptl_crystal_size_mid 0.318
_exptl_crystal_size_min 0.207
_refine_diff_density_max 0.748
_refine_diff_density_min -0.712
_refine_diff_density_rms 0.043
_refine_ls_extinction_method none
_refine_ls_goodness_of_fit_ref 1.035
_refine_ls_hydrogen_treatment constr
_refine_ls_matrix_type full
_refine_ls_number_parameters 613
_refine_ls_number_reflns 9061
_refine_ls_number_restraints 0
_refine_ls_restrained_S_all 1.035
_refine_ls_R_factor_all 0.0436
_refine_ls_R_factor_gt 0.0431
_refine_ls_shift/su_max 0.001
_refine_ls_shift/su_mean 0.000
_refine_ls_structure_factor_coef Fsqd
_refine_ls_weighting_details 'w=1/[\s^2^(Fo^2^)+(0.0448P)^2^+3.4659P] where P=(Fo^2^+2Fc^2^)/3'
_refine_ls_weighting_scheme calc
_refine_ls_wR_factor_gt 0.1074
_refine_ls_wR_factor_ref 0.1078
_reflns_Friedel_coverage 0.000
_reflns_number_gt 8875
_reflns_number_total 9061
_reflns_threshold_expression 'I > 2\s(I)'
_cod_data_source_file ao1c06664_si_004.cif
_cod_data_source_block cu_ju_834_p_b_kotora
_cod_original_sg_symbol_H-M 'P 21/n'
_cod_database_code 4519394
_shelx_shelxl_version_number 2018/3
_shelx_space_group_comment
;
The symmetry employed for this shelxl refinement is uniquely defined
by the following loop, which should always be used as a source of
symmetry information in preference to the above space-group names.
They are only intended as comments.
;
_shelx_estimated_absorpt_t_min 0.436
_shelx_estimated_absorpt_t_max 0.714

loop_
_space_group_symop_operation_xyz
'x, y, z'
'-x+1/2, y+1/2, -z+1/2'
'-x, -y, -z'
'x-1/2, -y-1/2, z-1/2'

loop_
_atom_site_label
_atom_site_type_symbol
_atom_site_fract_x
_atom_site_fract_y
_atom_site_fract_z
_atom_site_U_iso_or_equiv
_atom_site_adp_type
_atom_site_occupancy
_atom_site_site_symmetry_order
_atom_site_calc_flag
_atom_site_refinement_flags_posn
_atom_site_refinement_flags_adp
_atom_site_refinement_flags_occupancy
_atom_site_disorder_assembly
_atom_site_disorder_group
N1 N 0.52409(14) 0.30682(5) 0.62454(5) 0.0195(2) Uani 1 1 d . . . . .
C2 C 0.41934(17) 0.27793(7) 0.58661(6) 0.0228(3) Uani 1 1 d . . . . .
H2 H 0.424077 0.285094 0.548865 0.027 Uiso 1 1 calc R U . . .
C3 C 0.30850(18) 0.23915(7) 0.60186(6) 0.0242(3) Uani 1 1 d . . . . .
H3 H 0.237768 0.219304 0.574868 0.029 Uiso 1 1 calc R U . . .
C4 C 0.29909(17) 0.22869(7) 0.65689(6) 0.0234(3) Uani 1 1 d . . . . .
H4 H 0.218633 0.203226 0.667575 0.028 Uiso 1 1 calc R U . . .
C5 C 0.40762(16) 0.25553(6) 0.69645(6) 0.0201(3) Uani 1 1 d . . . . .
C6 C 0.40707(16) 0.24343(6) 0.75430(6) 0.0200(3) Uani 1 1 d . . . . .
C7 C 0.52217(16) 0.26673(6) 0.79167(6) 0.0202(3) Uani 1 1 d . . . . .
C8 C 0.64194(16) 0.30638(6) 0.77442(6) 0.0195(3) Uani 1 1 d . . . . .
C9 C 0.75222(17) 0.33495(7) 0.81187(6) 0.0209(3) Uani 1 1 d . . . . .
H9 H 0.741754 0.332187 0.849692 0.025 Uiso 1 1 calc R U . . .
C10 C 0.87860(16) 0.36777(6) 0.79537(6) 0.0200(3) Uani 1 1 d . . . . .
C11 C 0.99285(17) 0.39679(7) 0.83579(6) 0.0218(3) Uani 1 1 d . . . . .
C12 C 1.11673(17) 0.42800(7) 0.81956(6) 0.0226(3) Uani 1 1 d . . . . .
C13 C 1.15159(17) 0.42306(7) 0.76372(6) 0.0217(3) Uani 1 1 d . . . . .
C14 C 1.29707(17) 0.44321(7) 0.74854(6) 0.0260(3) Uani 1 1 d . . . . .
H14 H 1.366894 0.465709 0.773884 0.031 Uiso 1 1 calc R U . . .
C15 C 1.33909(18) 0.43072(7) 0.69763(7) 0.0268(3) Uani 1 1 d . . . . .
H15 H 1.435412 0.445871 0.687474 0.032 Uiso 1 1 calc R U . . .
C16 C 1.23944(18) 0.39557(7) 0.66074(6) 0.0251(3) Uani 1 1 d . . . . .
H16 H 1.271103 0.385122 0.626339 0.030 Uiso 1 1 calc R U . . .
C17 C 1.09608(17) 0.37614(7) 0.67410(6) 0.0218(3) Uani 1 1 d . . . . .
H17 H 1.030509 0.351562 0.649166 0.026 Uiso 1 1 calc R U . . .
C18 C 1.04564(16) 0.39233(6) 0.72435(6) 0.0197(3) Uani 1 1 d . . . . .
C19 C 0.89420(16) 0.37306(6) 0.73890(6) 0.0190(3) Uani 1 1 d . . . . .
C20 C 0.76318(16) 0.35653(6) 0.70011(6) 0.0185(3) Uani 1 1 d . . . . .
C21 C 0.64424(16) 0.31945(6) 0.71765(6) 0.0187(3) Uani 1 1 d . . . . .
C22 C 0.52529(16) 0.29408(6) 0.67947(6) 0.0187(3) Uani 1 1 d . . . . .
C23 C 0.62163(16) 0.35335(7) 0.60762(6) 0.0195(3) Uani 1 1 d . . . . .
C24 C 0.73481(16) 0.37904(7) 0.64410(6) 0.0194(3) Uani 1 1 d . . . . .
C25 C 0.27874(17) 0.20402(7) 0.77067(6) 0.0213(3) Uani 1 1 d . . . . .
C26 C 0.30760(19) 0.14441(7) 0.78702(7) 0.0291(3) Uani 1 1 d . . . . .
H26 H 0.411420 0.128481 0.789016 0.035 Uiso 1 1 calc R U . . .
C27 C 0.1858(2) 0.10808(8) 0.80044(7) 0.0355(4) Uani 1 1 d . . . . .
H27 H 0.206448 0.067372 0.811553 0.043 Uiso 1 1 calc R U . . .
C28 C 0.0346(2) 0.13087(9) 0.79771(7) 0.0349(4) Uani 1 1 d . . . . .
H28 H -0.048839 0.105894 0.806880 0.042 Uiso 1 1 calc R U . . .
C29 C 0.0049(2) 0.19012(9) 0.78159(7) 0.0355(4) Uani 1 1 d . . . . .
H29 H -0.099028 0.205912 0.779710 0.043 Uiso 1 1 calc R U . . .
C30 C 0.12648(19) 0.22656(8) 0.76817(7) 0.0297(3) Uani 1 1 d . . . . .
H30 H 0.105414 0.267283 0.757176 0.036 Uiso 1 1 calc R U . . .
C31 C 0.53033(17) 0.25154(7) 0.85101(6) 0.0211(3) Uani 1 1 d . . . . .
C32 C 0.41403(19) 0.27079(7) 0.88202(6) 0.0271(3) Uani 1 1 d . . . . .
H32 H 0.326368 0.293220 0.865199 0.033 Uiso 1 1 calc R U . . .
C33 C 0.4254(2) 0.25743(9) 0.93731(7) 0.0341(4) Uani 1 1 d . . . . .
H33 H 0.346565 0.271420 0.958307 0.041 Uiso 1 1 calc R U . . .
C34 C 0.5511(2) 0.22378(8) 0.96204(7) 0.0350(4) Uani 1 1 d . . . . .
H34 H 0.558127 0.214459 0.999867 0.042 Uiso 1 1 calc R U . . .
C35 C 0.6661(2) 0.20384(8) 0.93166(7) 0.0341(4) Uani 1 1 d . . . . .
H35 H 0.751847 0.180405 0.948464 0.041 Uiso 1 1 calc R U . . .
C36 C 0.65658(19) 0.21803(7) 0.87642(6) 0.0280(3) Uani 1 1 d . . . . .
H36 H 0.737028 0.204734 0.855806 0.034 Uiso 1 1 calc R U . . .
C37 C 0.97210(17) 0.39168(7) 0.89512(6) 0.0249(3) Uani 1 1 d . . . . .
C38 C 1.0160(2) 0.33788(9) 0.92262(7) 0.0359(4) Uani 1 1 d . . . . .
H38 H 1.053154 0.304743 0.903215 0.043 Uiso 1 1 calc R U . . .
C39 C 1.0056(2) 0.33255(11) 0.97809(8) 0.0471(5) Uani 1 1 d . . . . .
H39 H 1.038569 0.296255 0.996781 0.057 Uiso 1 1 calc R U . . .
C40 C 0.9471(3) 0.38025(11) 1.00638(7) 0.0494(5) Uani 1 1 d . . . . .
H40 H 0.940179 0.376676 1.044396 0.059 Uiso 1 1 calc R U . . .
C41 C 0.8993(3) 0.43257(11) 0.97916(8) 0.0497(5) Uani 1 1 d . . . . .
H41 H 0.856872 0.464831 0.998257 0.060 Uiso 1 1 calc R U . . .
C42 C 0.9127(2) 0.43861(9) 0.92354(7) 0.0378(4) Uani 1 1 d . . . . .
H42 H 0.880804 0.475190 0.905142 0.045 Uiso 1 1 calc R U . . .
C43 C 1.22659(18) 0.46502(7) 0.85828(6) 0.0243(3) Uani 1 1 d . . . . .
C44 C 1.2194(2) 0.52775(8) 0.85473(8) 0.0360(4) Uani 1 1 d . . . . .
H44 H 1.141106 0.546429 0.829533 0.043 Uiso 1 1 calc R U . . .
C45 C 1.3255(2) 0.56328(8) 0.88766(8) 0.0418(4) Uani 1 1 d . . . . .
H45 H 1.318890 0.606147 0.885096 0.050 Uiso 1 1 calc R U . . .
C46 C 1.4406(2) 0.53695(9) 0.92412(7) 0.0391(4) Uani 1 1 d . . . . .
H46 H 1.513895 0.561459 0.946392 0.047 Uiso 1 1 calc R U . . .
C47 C 1.4485(2) 0.47473(9) 0.92796(8) 0.0421(4) Uani 1 1 d . . . . .
H47 H 1.527823 0.456316 0.952959 0.051 Uiso 1 1 calc R U . . .
C48 C 1.3413(2) 0.43872(8) 0.89552(7) 0.0361(4) Uani 1 1 d . . . . .
H48 H 1.346688 0.395886 0.898896 0.043 Uiso 1 1 calc R U . . .
C49 C 0.81057(16) 0.43676(7) 0.62876(6) 0.0211(3) Uani 1 1 d . . . . .
C50 C 0.79183(17) 0.48793(7) 0.66044(6) 0.0243(3) Uani 1 1 d . . . . .
H50 H 0.730475 0.485397 0.689989 0.029 Uiso 1 1 calc R U . . .
C51 C 0.86164(19) 0.54246(8) 0.64934(7) 0.0314(4) Uani 1 1 d . . . . .
H51 H 0.846433 0.577151 0.670876 0.038 Uiso 1 1 calc R U . . .
C52 C 0.9535(2) 0.54654(8) 0.60697(7) 0.0357(4) Uani 1 1 d . . . . .
H52 H 1.002943 0.583696 0.599720 0.043 Uiso 1 1 calc R U . . .
C53 C 0.9724(2) 0.49611(9) 0.57536(7) 0.0348(4) Uani 1 1 d . . . . .
H53 H 1.035866 0.498754 0.546385 0.042 Uiso 1 1 calc R U . . .
C54 C 0.90013(18) 0.44154(8) 0.58529(6) 0.0273(3) Uani 1 1 d . . . . .
H54 H 0.911645 0.407543 0.562509 0.033 Uiso 1 1 calc R U . . .
C55 C 0.58285(17) 0.37382(7) 0.54961(6) 0.0215(3) Uani 1 1 d . . . . .
C56 C 0.6593(2) 0.34860(8) 0.50823(6) 0.0294(3) Uani 1 1 d . . . . .
H56 H 0.738290 0.318664 0.516737 0.035 Uiso 1 1 calc R U . . .
C57 C 0.6197(2) 0.36733(9) 0.45433(7) 0.0346(4) Uani 1 1 d . . . . .
H57 H 0.672898 0.350507 0.426207 0.042 Uiso 1 1 calc R U . . .
C58 C 0.5031(2) 0.41042(8) 0.44162(6) 0.0328(4) Uani 1 1 d . . . . .
H58 H 0.475923 0.422921 0.404822 0.039 Uiso 1 1 calc R U . . .
C59 C 0.42627(19) 0.43520(8) 0.48260(7) 0.0308(4) Uani 1 1 d . . . . .
H59 H 0.345919 0.464562 0.473827 0.037 Uiso 1 1 calc R U . . .
C60 C 0.46620(18) 0.41729(7) 0.53666(6) 0.0251(3) Uani 1 1 d . . . . .
H60 H 0.413853 0.434733 0.564708 0.030 Uiso 1 1 calc R U . . .
B1 B 0.8845(2) 0.22694(9) 0.60127(8) 0.0278(4) Uani 1 1 d . . . . .
F1 F 0.72856(12) 0.22053(6) 0.58123(5) 0.0514(3) Uani 1 1 d . . . . .
F2 F 0.96953(14) 0.17887(5) 0.58626(7) 0.0588(4) Uani 1 1 d . . . . .
F3 F 0.94386(12) 0.28059(4) 0.58151(4) 0.0345(2) Uani 1 1 d . . . . .
F4 F 0.89775(19) 0.23173(7) 0.65758(5) 0.0676(4) Uani 1 1 d . . . . .
C1S C 0.7916(2) 0.09394(9) 0.67345(8) 0.0392(4) Uani 1 1 d . . . . .
H1SA H 0.764243 0.094423 0.633273 0.047 Uiso 1 1 calc R U . . .
H1SB H 0.891689 0.116410 0.682401 0.047 Uiso 1 1 calc R U . . .
Cl1S Cl 0.64090(6) 0.12995(3) 0.70450(3) 0.05519(15) Uani 1 1 d . . . . .
Cl2S Cl 0.81704(6) 0.01846(2) 0.69618(2) 0.04358(12) Uani 1 1 d . . . . .

loop_
_atom_site_aniso_label
_atom_site_aniso_U_11
_atom_site_aniso_U_22
_atom_site_aniso_U_33
_atom_site_aniso_U_23
_atom_site_aniso_U_13
_atom_site_aniso_U_12
N1 0.0175(6) 0.0220(6) 0.0185(6) -0.0013(5) 0.0006(4) 0.0026(5)
C2 0.0233(7) 0.0258(7) 0.0183(7) -0.0037(6) -0.0018(5) 0.0024(6)
C3 0.0221(7) 0.0260(7) 0.0229(7) -0.0042(6) -0.0035(6) -0.0003(6)
C4 0.0198(7) 0.0244(7) 0.0254(7) -0.0006(6) 0.0005(6) -0.0003(6)
C5 0.0173(6) 0.0214(7) 0.0211(7) -0.0008(5) 0.0003(5) 0.0030(5)
C6 0.0171(6) 0.0210(7) 0.0217(7) 0.0000(5) 0.0025(5) 0.0020(5)
C7 0.0186(7) 0.0218(7) 0.0203(7) 0.0000(5) 0.0033(5) 0.0026(5)
C8 0.0168(6) 0.0220(7) 0.0194(7) 0.0000(5) 0.0014(5) 0.0025(5)
C9 0.0202(7) 0.0245(7) 0.0177(6) 0.0006(5) 0.0014(5) 0.0017(6)
C10 0.0184(7) 0.0215(7) 0.0194(7) 0.0002(5) -0.0003(5) 0.0021(5)
C11 0.0216(7) 0.0231(7) 0.0197(7) 0.0009(5) -0.0020(5) 0.0012(6)
C12 0.0208(7) 0.0225(7) 0.0231(7) 0.0011(6) -0.0029(5) 0.0009(6)
C13 0.0187(7) 0.0213(7) 0.0243(7) 0.0024(6) -0.0005(5) 0.0013(5)
C14 0.0192(7) 0.0272(8) 0.0306(8) 0.0018(6) -0.0014(6) -0.0025(6)
C15 0.0180(7) 0.0282(8) 0.0347(8) 0.0031(6) 0.0054(6) 0.0009(6)
C16 0.0209(7) 0.0267(8) 0.0286(8) 0.0013(6) 0.0066(6) 0.0047(6)
C17 0.0182(7) 0.0227(7) 0.0242(7) 0.0011(6) 0.0009(5) 0.0036(5)
C18 0.0167(6) 0.0195(7) 0.0224(7) 0.0026(5) 0.0007(5) 0.0023(5)
C19 0.0171(6) 0.0192(7) 0.0202(7) -0.0001(5) 0.0006(5) 0.0018(5)
C20 0.0172(6) 0.0204(7) 0.0179(7) -0.0010(5) 0.0019(5) 0.0031(5)
C21 0.0165(6) 0.0202(7) 0.0190(7) -0.0006(5) 0.0006(5) 0.0031(5)
C22 0.0174(6) 0.0209(7) 0.0175(6) -0.0007(5) 0.0009(5) 0.0044(5)
C23 0.0184(6) 0.0223(7) 0.0181(7) 0.0002(5) 0.0028(5) 0.0037(5)
C24 0.0170(6) 0.0230(7) 0.0185(7) -0.0010(5) 0.0029(5) 0.0032(5)
C25 0.0203(7) 0.0254(7) 0.0177(6) -0.0017(5) 0.0009(5) -0.0020(6)
C26 0.0267(8) 0.0272(8) 0.0331(8) 0.0026(6) 0.0023(6) 0.0011(6)
C27 0.0422(10) 0.0276(8) 0.0360(9) 0.0049(7) 0.0017(7) -0.0079(7)
C28 0.0310(9) 0.0465(10) 0.0270(8) 0.0023(7) 0.0024(7) -0.0172(8)
C29 0.0212(8) 0.0494(11) 0.0365(9) 0.0030(8) 0.0059(7) -0.0025(7)
C30 0.0237(8) 0.0311(8) 0.0348(9) 0.0039(7) 0.0051(6) 0.0021(6)
C31 0.0217(7) 0.0217(7) 0.0197(7) -0.0011(5) 0.0019(5) -0.0045(5)
C32 0.0240(7) 0.0321(8) 0.0258(8) -0.0032(6) 0.0051(6) -0.0023(6)
C33 0.0336(9) 0.0444(10) 0.0260(8) -0.0044(7) 0.0107(7) -0.0054(7)
C34 0.0433(10) 0.0430(10) 0.0185(7) 0.0018(7) 0.0032(7) -0.0109(8)
C35 0.0388(9) 0.0352(9) 0.0266(8) 0.0048(7) -0.0025(7) 0.0024(7)
C36 0.0295(8) 0.0315(8) 0.0230(7) 0.0001(6) 0.0029(6) 0.0036(6)
C37 0.0210(7) 0.0328(8) 0.0196(7) 0.0002(6) -0.0034(5) -0.0066(6)
C38 0.0324(9) 0.0438(10) 0.0313(9) 0.0095(7) 0.0031(7) 0.0015(7)
C39 0.0451(11) 0.0632(13) 0.0320(9) 0.0196(9) 0.0003(8) -0.0047(10)
C40 0.0550(12) 0.0734(15) 0.0192(8) 0.0038(9) 0.0024(8) -0.0230(11)
C41 0.0637(13) 0.0570(13) 0.0302(9) -0.0153(9) 0.0129(9) -0.0146(10)
C42 0.0502(11) 0.0367(9) 0.0264(8) -0.0039(7) 0.0040(7) -0.0033(8)
C43 0.0231(7) 0.0271(8) 0.0221(7) -0.0004(6) 0.0004(6) -0.0043(6)
C44 0.0333(9) 0.0290(9) 0.0430(10) 0.0013(7) -0.0059(7) -0.0012(7)
C45 0.0475(11) 0.0278(9) 0.0490(11) -0.0059(8) 0.0019(9) -0.0092(8)
C46 0.0433(10) 0.0437(10) 0.0291(9) -0.0075(7) -0.0006(7) -0.0195(8)
C47 0.0427(10) 0.0463(11) 0.0325(9) 0.0029(8) -0.0148(8) -0.0083(9)
C48 0.0407(10) 0.0292(9) 0.0343(9) 0.0030(7) -0.0118(7) -0.0042(7)
C49 0.0166(6) 0.0265(7) 0.0191(7) 0.0037(6) -0.0024(5) 0.0010(5)
C50 0.0193(7) 0.0273(8) 0.0253(7) 0.0012(6) -0.0011(6) 0.0007(6)
C51 0.0268(8) 0.0269(8) 0.0380(9) 0.0014(7) -0.0055(7) -0.0026(6)
C52 0.0292(8) 0.0359(9) 0.0393(9) 0.0139(7) -0.0065(7) -0.0094(7)
C53 0.0270(8) 0.0518(11) 0.0250(8) 0.0146(7) 0.0008(6) -0.0057(7)
C54 0.0241(7) 0.0375(9) 0.0199(7) 0.0038(6) 0.0011(6) -0.0003(6)
C55 0.0197(7) 0.0246(7) 0.0191(7) 0.0008(5) -0.0014(5) -0.0014(6)
C56 0.0312(8) 0.0354(9) 0.0207(7) 0.0009(6) 0.0000(6) 0.0071(7)
C57 0.0407(9) 0.0440(10) 0.0185(7) -0.0007(7) 0.0008(7) 0.0040(8)
C58 0.0387(9) 0.0370(9) 0.0202(7) 0.0061(7) -0.0064(6) -0.0012(7)
C59 0.0276(8) 0.0295(8) 0.0325(8) 0.0072(7) -0.0078(6) 0.0004(6)
C60 0.0216(7) 0.0262(8) 0.0266(7) 0.0018(6) -0.0001(6) -0.0007(6)
B1 0.0218(8) 0.0316(9) 0.0286(9) 0.0007(7) -0.0027(7) 0.0039(7)
F1 0.0256(5) 0.0505(7) 0.0739(8) -0.0197(6) -0.0109(5) 0.0062(5)
F2 0.0334(6) 0.0292(6) 0.1150(11) -0.0060(6) 0.0137(6) 0.0080(5)
F3 0.0428(6) 0.0305(5) 0.0302(5) 0.0004(4) 0.0045(4) 0.0050(4)
F4 0.0954(11) 0.0758(9) 0.0289(6) 0.0089(6) -0.0033(6) -0.0330(8)
C1S 0.0390(10) 0.0389(10) 0.0407(10) 0.0024(8) 0.0097(8) 0.0028(8)
Cl1S 0.0327(2) 0.0515(3) 0.0834(4) -0.0040(3) 0.0153(2) 0.0061(2)
Cl2S 0.0508(3) 0.0385(2) 0.0413(2) 0.00312(18) 0.0049(2) 0.00340(19)

loop_
_atom_type_symbol
_atom_type_description
_atom_type_scat_dispersion_real
_atom_type_scat_dispersion_imag
_atom_type_scat_source
C C 0.0181 0.0091 'International Tables Vol C Tables 4.2.6.8 and 6.1.1.4'
H H 0.0000 0.0000 'International Tables Vol C Tables 4.2.6.8 and 6.1.1.4'
B B 0.0090 0.0039 'International Tables Vol C Tables 4.2.6.8 and 6.1.1.4'
Cl Cl 0.3639 0.7018 'International Tables Vol C Tables 4.2.6.8 and 6.1.1.4'
F F 0.0727 0.0534 'International Tables Vol C Tables 4.2.6.8 and 6.1.1.4'
N N 0.0311 0.0180 'International Tables Vol C Tables 4.2.6.8 and 6.1.1.4'

loop_
_geom_angle_atom_site_label_1
_geom_angle_atom_site_label_2
_geom_angle_atom_site_label_3
_geom_angle
_geom_angle_site_symmetry_1
_geom_angle_site_symmetry_3
_geom_angle_publ_flag
C2 N1 C22 120.02(13) . . ?
C2 N1 C23 119.65(12) . . ?
C22 N1 C23 120.11(12) . . ?
C3 C2 N1 121.45(13) . . ?
C3 C2 H2 119.3 . . ?
N1 C2 H2 119.3 . . ?
C2 C3 C4 119.95(14) . . ?
C2 C3 H3 120.0 . . ?
C4 C3 H3 120.0 . . ?
C3 C4 C5 120.03(14) . . ?
C3 C4 H4 120.0 . . ?
C5 C4 H4 120.0 . . ?
C4 C5 C22 118.91(13) . . ?
C4 C5 C6 121.86(13) . . ?
C22 C5 C6 119.19(13) . . ?
C7 C6 C5 120.41(13) . . ?
C7 C6 C25 121.98(13) . . ?
C5 C6 C25 117.61(12) . . ?
C6 C7 C8 120.40(13) . . ?
C6 C7 C31 121.38(13) . . ?
C8 C7 C31 118.21(12) . . ?
C9 C8 C21 118.02(13) . . ?
C9 C8 C7 121.70(13) . . ?
C21 C8 C7 120.21(13) . . ?
C8 C9 C10 121.76(13) . . ?
C8 C9 H9 119.1 . . ?
C10 C9 H9 119.1 . . ?
C9 C10 C19 119.68(13) . . ?
C9 C10 C11 120.31(13) . . ?
C19 C10 C11 120.00(13) . . ?
C12 C11 C10 120.06(13) . . ?
C12 C11 C37 120.87(13) . . ?
C10 C11 C37 119.06(13) . . ?
C11 C12 C13 119.89(13) . . ?
C11 C12 C43 122.50(13) . . ?
C13 C12 C43 117.50(13) . . ?
C14 C13 C18 118.58(14) . . ?
C14 C13 C12 121.19(13) . . ?
C18 C13 C12 119.95(13) . . ?
C15 C14 C13 120.98(14) . . ?
C15 C14 H14 119.5 . . ?
C13 C14 H14 119.5 . . ?
C14 C15 C16 119.85(14) . . ?
C14 C15 H15 120.1 . . ?
C16 C15 H15 120.1 . . ?
C17 C16 C15 120.36(14) . . ?
C17 C16 H16 119.8 . . ?
C15 C16 H16 119.8 . . ?
C16 C17 C18 120.61(14) . . ?
C16 C17 H17 119.7 . . ?
C18 C17 H17 119.7 . . ?
C17 C18 C13 119.10(13) . . ?
C17 C18 C19 121.50(13) . . ?
C13 C18 C19 119.11(13) . . ?
C10 C19 C20 118.43(13) . . ?
C10 C19 C18 117.44(13) . . ?
C20 C19 C18 124.07(13) . . ?
C21 C20 C19 118.51(12) . . ?
C21 C20 C24 116.37(12) . . ?
C19 C20 C24 124.93(13) . . ?
C20 C21 C22 120.73(13) . . ?
C20 C21 C8 120.80(13) . . ?
C22 C21 C8 118.46(13) . . ?
N1 C22 C21 119.38(13) . . ?
N1 C22 C5 119.37(12) . . ?
C21 C22 C5 121.25(13) . . ?
C24 C23 N1 120.20(12) . . ?
C24 C23 C55 124.17(13) . . ?
N1 C23 C55 115.49(12) . . ?
C23 C24 C20 120.38(13) . . ?
C23 C24 C49 118.77(13) . . ?
C20 C24 C49 120.08(12) . . ?
C30 C25 C26 119.01(14) . . ?
C30 C25 C6 119.63(14) . . ?
C26 C25 C6 121.34(13) . . ?
C27 C26 C25 120.38(15) . . ?
C27 C26 H26 119.8 . . ?
C25 C26 H26 119.8 . . ?
C28 C27 C26 120.21(16) . . ?
C28 C27 H27 119.9 . . ?
C26 C27 H27 119.9 . . ?
C27 C28 C29 119.78(16) . . ?
C27 C28 H28 120.1 . . ?
C29 C28 H28 120.1 . . ?
C28 C29 C30 120.14(16) . . ?
C28 C29 H29 119.9 . . ?
C30 C29 H29 119.9 . . ?
C29 C30 C25 120.49(16) . . ?
C29 C30 H30 119.8 . . ?
C25 C30 H30 119.8 . . ?
C32 C31 C36 118.74(14) . . ?
C32 C31 C7 121.21(13) . . ?
C36 C31 C7 120.05(13) . . ?
C33 C32 C31 120.40(15) . . ?
C33 C32 H32 119.8 . . ?
C31 C32 H32 119.8 . . ?
C34 C33 C32 120.30(16) . . ?
C34 C33 H33 119.8 . . ?
C32 C33 H33 119.8 . . ?
C35 C34 C33 119.86(15) . . ?
C35 C34 H34 120.1 . . ?
C33 C34 H34 120.1 . . ?
C34 C35 C36 120.03(16) . . ?
C34 C35 H35 120.0 . . ?
C36 C35 H35 120.0 . . ?
C35 C36 C31 120.66(15) . . ?
C35 C36 H36 119.7 . . ?
C31 C36 H36 119.7 . . ?
C42 C37 C38 119.02(15) . . ?
C42 C37 C11 122.21(15) . . ?
C38 C37 C11 118.77(15) . . ?
C39 C38 C37 120.37(19) . . ?
C39 C38 H38 119.8 . . ?
C37 C38 H38 119.8 . . ?
C38 C39 C40 120.08(19) . . ?
C38 C39 H39 120.0 . . ?
C40 C39 H39 120.0 . . ?
C41 C40 C39 119.74(17) . . ?
C41 C40 H40 120.1 . . ?
C39 C40 H40 120.1 . . ?
C40 C41 C42 120.4(2) . . ?
C40 C41 H41 119.8 . . ?
C42 C41 H41 119.8 . . ?
C37 C42 C41 120.38(18) . . ?
C37 C42 H42 119.8 . . ?
C41 C42 H42 119.8 . . ?
C48 C43 C44 118.80(15) . . ?
C48 C43 C12 122.09(14) . . ?
C44 C43 C12 119.00(14) . . ?
C45 C44 C43 120.49(17) . . ?
C45 C44 H44 119.8 . . ?
C43 C44 H44 119.8 . . ?
C46 C45 C44 120.54(17) . . ?
C46 C45 H45 119.7 . . ?
C44 C45 H45 119.7 . . ?
C45 C46 C47 119.37(16) . . ?
C45 C46 H46 120.3 . . ?
C47 C46 H46 120.3 . . ?
C46 C47 C48 120.49(17) . . ?
C46 C47 H47 119.8 . . ?
C48 C47 H47 119.8 . . ?
C43 C48 C47 120.30(17) . . ?
C43 C48 H48 119.8 . . ?
C47 C48 H48 119.8 . . ?
C50 C49 C54 118.72(14) . . ?
C50 C49 C24 117.72(13) . . ?
C54 C49 C24 123.55(14) . . ?
C51 C50 C49 120.79(15) . . ?
C51 C50 H50 119.6 . . ?
C49 C50 H50 119.6 . . ?
C52 C51 C50 120.20(16) . . ?
C52 C51 H51 119.9 . . ?
C50 C51 H51 119.9 . . ?
C53 C52 C51 119.38(16) . . ?
C53 C52 H52 120.3 . . ?
C51 C52 H52 120.3 . . ?
C52 C53 C54 120.97(16) . . ?
C52 C53 H53 119.5 . . ?
C54 C53 H53 119.5 . . ?
C53 C54 C49 119.90(16) . . ?
C53 C54 H54 120.0 . . ?
C49 C54 H54 120.0 . . ?
C60 C55 C56 119.59(14) . . ?
C60 C55 C23 119.71(13) . . ?
C56 C55 C23 120.68(13) . . ?
C55 C56 C57 119.97(15) . . ?
C55 C56 H56 120.0 . . ?
C57 C56 H56 120.0 . . ?
C58 C57 C56 120.22(16) . . ?
C58 C57 H57 119.9 . . ?
C56 C57 H57 119.9 . . ?
C59 C58 C57 119.91(15) . . ?
C59 C58 H58 120.0 . . ?
C57 C58 H58 120.0 . . ?
C58 C59 C60 120.30(15) . . ?
C58 C59 H59 119.8 . . ?
C60 C59 H59 119.8 . . ?
C59 C60 C55 120.01(15) . . ?
C59 C60 H60 120.0 . . ?
C55 C60 H60 120.0 . . ?
F2 B1 F1 110.40(15) . . ?
F2 B1 F4 110.58(16) . . ?
F1 B1 F4 109.04(16) . . ?
F2 B1 F3 109.70(14) . . ?
F1 B1 F3 109.83(14) . . ?
F4 B1 F3 107.23(14) . . ?
Cl2S C1S Cl1S 110.84(10) . . ?
Cl2S C1S H1SA 109.5 . . ?
Cl1S C1S H1SA 109.5 . . ?
Cl2S C1S H1SB 109.5 . . ?
Cl1S C1S H1SB 109.5 . . ?
H1SA C1S H1SB 108.1 . . ?

loop_
_geom_bond_atom_site_label_1
_geom_bond_atom_site_label_2
_geom_bond_distance
_geom_bond_site_symmetry_2
_geom_bond_publ_flag
N1 C2 1.3706(18) . ?
N1 C22 1.3825(18) . ?
N1 C23 1.4177(19) . ?
C2 C3 1.363(2) . ?
C2 H2 0.9500 . ?
C3 C4 1.389(2) . ?
C3 H3 0.9500 . ?
C4 C5 1.394(2) . ?
C4 H4 0.9500 . ?
C5 C22 1.419(2) . ?
C5 C6 1.452(2) . ?
C6 C7 1.364(2) . ?
C6 C25 1.494(2) . ?
C7 C8 1.450(2) . ?
C7 C31 1.4947(19) . ?
C8 C9 1.388(2) . ?
C8 C21 1.4321(19) . ?
C9 C10 1.402(2) . ?
C9 H9 0.9500 . ?
C10 C19 1.420(2) . ?
C10 C11 1.456(2) . ?
C11 C12 1.364(2) . ?
C11 C37 1.500(2) . ?
C12 C13 1.448(2) . ?
C12 C43 1.498(2) . ?
C13 C14 1.413(2) . ?
C13 C18 1.417(2) . ?
C14 C15 1.376(2) . ?
C14 H14 0.9500 . ?
C15 C16 1.402(2) . ?
C15 H15 0.9500 . ?
C16 C17 1.375(2) . ?
C16 H16 0.9500 . ?
C17 C18 1.407(2) . ?
C17 H17 0.9500 . ?
C18 C19 1.448(2) . ?
C19 C20 1.4284(19) . ?
C20 C21 1.413(2) . ?
C20 C24 1.4604(19) . ?
C21 C22 1.4141(19) . ?
C23 C24 1.362(2) . ?
C23 C55 1.4982(19) . ?
C24 C49 1.499(2) . ?
C25 C30 1.387(2) . ?
C25 C26 1.390(2) . ?
C26 C27 1.386(2) . ?
C26 H26 0.9500 . ?
C27 C28 1.381(3) . ?
C27 H27 0.9500 . ?
C28 C29 1.382(3) . ?
C28 H28 0.9500 . ?
C29 C30 1.386(2) . ?
C29 H29 0.9500 . ?
C30 H30 0.9500 . ?
C31 C32 1.392(2) . ?
C31 C36 1.392(2) . ?
C32 C33 1.387(2) . ?
C32 H32 0.9500 . ?
C33 C34 1.385(3) . ?
C33 H33 0.9500 . ?
C34 C35 1.378(3) . ?
C34 H34 0.9500 . ?
C35 C36 1.391(2) . ?
C35 H35 0.9500 . ?
C36 H36 0.9500 . ?
C37 C42 1.382(2) . ?
C37 C38 1.396(2) . ?
C38 C39 1.387(3) . ?
C38 H38 0.9500 . ?
C39 C40 1.390(3) . ?
C39 H39 0.9500 . ?
C40 C41 1.373(3) . ?
C40 H40 0.9500 . ?
C41 C42 1.397(3) . ?
C41 H41 0.9500 . ?
C42 H42 0.9500 . ?
C43 C48 1.387(2) . ?
C43 C44 1.389(2) . ?
C44 C45 1.385(3) . ?
C44 H44 0.9500 . ?
C45 C46 1.378(3) . ?
C45 H45 0.9500 . ?
C46 C47 1.378(3) . ?
C46 H46 0.9500 . ?
C47 C48 1.390(2) . ?
C47 H47 0.9500 . ?
C48 H48 0.9500 . ?
C49 C50 1.394(2) . ?
C49 C54 1.395(2) . ?
C50 C51 1.386(2) . ?
C50 H50 0.9500 . ?
C51 C52 1.384(3) . ?
C51 H51 0.9500 . ?
C52 C53 1.380(3) . ?
C52 H52 0.9500 . ?
C53 C54 1.389(2) . ?
C53 H53 0.9500 . ?
C54 H54 0.9500 . ?
C55 C60 1.393(2) . ?
C55 C56 1.393(2) . ?
C56 C57 1.394(2) . ?
C56 H56 0.9500 . ?
C57 C58 1.386(3) . ?
C57 H57 0.9500 . ?
C58 C59 1.383(3) . ?
C58 H58 0.9500 . ?
C59 C60 1.393(2) . ?
C59 H59 0.9500 . ?
C60 H60 0.9500 . ?
B1 F2 1.363(2) . ?
B1 F1 1.371(2) . ?
B1 F4 1.384(2) . ?
B1 F3 1.400(2) . ?
C1S Cl2S 1.7634(19) . ?
C1S Cl1S 1.7659(19) . ?
C1S H1SA 0.9900 . ?
C1S H1SB 0.9900 . ?
